data_7232614
loop_
_publ_author_name
'Zhang, Minxuan'
'Lu, Tianyu'
'Zhao, Yun'
'Xie, Guixian'
'Miao, Zhiwei'

_publ_section_title
;
 K3PO4-promoted domino reactions: diastereoselective synthesis of
 trans-2,3-dihydrobenzofurans from salicyl N-tert-butanesulfinyl imines
 and sulfur ylides
;
_journal_issue 21
_journal_name_full 'RSC Advances'
_journal_page_first 11978
_journal_paper_doi 10.1039/C9RA00309F
_journal_volume 9
_journal_year 2019
_chemical_absolute_configuration ad
_chemical_formula_moiety 'C19 H19 Cl2 N O3 S'
_chemical_formula_sum 'C19 H19 Cl2 N O3 S'
_chemical_formula_weight 412.31
_chemical_name_systematic
;
 ? 
;
_space_group_crystal_system orthorhombic
_space_group_IT_number 19
_space_group_name_Hall 'P 2ac 2ab'
_space_group_name_H-M_alt 'P 21 21 21'
_symmetry_space_group_name_Hall 'P 2ac 2ab'
_symmetry_space_group_name_H-M 'P 21 21 21'
_atom_sites_solution_hydrogens mixed
_atom_sites_solution_primary direct
_audit_block_doi 10.5517/ccdc.csd.cc1q8jbv
_audit_creation_date 2017-11-15
_audit_creation_method
;
Olex2 1.2
(compiled 2017.08.10 svn.r3458 for OlexSys, GUI svn.r5381)
;
_audit_update_record
;
2017-11-22 deposited with the CCDC.    2019-04-11 downloaded from the CCDC.
;
_cell_angle_alpha 90
_cell_angle_beta 90
_cell_angle_gamma 90
_cell_formula_units_Z 4
_cell_length_a 8.4226(17)
_cell_length_b 14.002(3)
_cell_length_c 16.760(3)
_cell_measurement_reflns_used 5783
_cell_measurement_temperature 113(2)
_cell_measurement_theta_max 27.8505
_cell_measurement_theta_min 1.8943
_cell_volume 1976.6(7)
_computing_cell_refinement crystalclear
_computing_data_collection crystalclear
_computing_data_reduction crystalclear
_computing_molecular_graphics 'Olex2 (Dolomanov et al., 2009)'
_computing_publication_material 'Olex2 (Dolomanov et al., 2009)'
_computing_structure_refinement 'ShelXL (Sheldrick, 2015)'
_computing_structure_solution 'ShelXS (Sheldrick, 2008)'
_diffrn_ambient_temperature 113.15
_diffrn_measured_fraction_theta_full 1.000
_diffrn_measured_fraction_theta_max 1.000
_diffrn_measurement_device_type 'Rigaku Saturn 70 CCD'
_diffrn_measurement_method '\w scans'
_diffrn_radiation_monochromator graphite
_diffrn_radiation_type MoK\a
_diffrn_radiation_wavelength 0.71073
_diffrn_reflns_av_R_equivalents 0.0510
_diffrn_reflns_av_unetI/netI 0.0460
_diffrn_reflns_Laue_measured_fraction_full 1.000
_diffrn_reflns_Laue_measured_fraction_max 1.000
_diffrn_reflns_limit_h_max 11
_diffrn_reflns_limit_h_min -10
_diffrn_reflns_limit_k_max 18
_diffrn_reflns_limit_k_min -18
_diffrn_reflns_limit_l_max 22
_diffrn_reflns_limit_l_min -22
_diffrn_reflns_number 19834
_diffrn_reflns_point_group_measured_fraction_full 1.000
_diffrn_reflns_point_group_measured_fraction_max 0.999
_diffrn_reflns_theta_full 25.242
_diffrn_reflns_theta_max 27.844
_diffrn_reflns_theta_min 2.430
_exptl_absorpt_coefficient_mu 0.452
_exptl_absorpt_correction_T_max 1.0000
_exptl_absorpt_correction_T_min 0.8035
_exptl_absorpt_correction_type multi-scan
_exptl_absorpt_process_details crystalclear
_exptl_crystal_colour colourless
_exptl_crystal_colour_primary colourless
_exptl_crystal_density_diffrn 1.386
_exptl_crystal_density_method 'not measured'
_exptl_crystal_description prism
_exptl_crystal_F_000 856
_exptl_crystal_size_max 0.2
_exptl_crystal_size_mid 0.18
_exptl_crystal_size_min 0.12
_refine_diff_density_max 0.330
_refine_diff_density_min -0.232
_refine_diff_density_rms 0.050
_refine_ls_abs_structure_details
;
 Flack x determined using 1341 quotients [(I+)-(I-)]/[(I+)+(I-)]
 (Parsons, Flack and Wagner, Acta Cryst. B69 (2013) 249-259).
;
_refine_ls_abs_structure_Flack -0.09(3)
_refine_ls_extinction_coef 0.0159(15)
_refine_ls_extinction_expression Fc^*^=kFc[1+0.001xFc^2^\l^3^/sin(2\q)]^-1/4^
_refine_ls_extinction_method 'SHELXL-2014/8 (Sheldrick 2014'
_refine_ls_goodness_of_fit_ref 0.993
_refine_ls_hydrogen_treatment mixed
_refine_ls_matrix_type full
_refine_ls_number_parameters 243
_refine_ls_number_reflns 4700
_refine_ls_number_restraints 1
_refine_ls_restrained_S_all 0.993
_refine_ls_R_factor_all 0.0451
_refine_ls_R_factor_gt 0.0382
_refine_ls_shift/su_max 0.001
_refine_ls_shift/su_mean 0.000
_refine_ls_structure_factor_coef Fsqd
_refine_ls_weighting_details 'w=1/[\s^2^(Fo^2^)+(0.0441P)^2^] where P=(Fo^2^+2Fc^2^)/3'
_refine_ls_weighting_scheme calc
_refine_ls_wR_factor_gt 0.0769
_refine_ls_wR_factor_ref 0.0808
_reflns_Friedel_coverage 0.759
_reflns_Friedel_fraction_full 1.000
_reflns_Friedel_fraction_max 0.999
_reflns_number_gt 4042
_reflns_number_total 4700
_reflns_threshold_expression 'I > 2\s(I)'
_cod_data_source_file c9ra00309f2.cif
_cod_data_source_block shelxl
_cod_database_code 7232614
_shelx_shelxl_version_number 2014/8
_shelx_space_group_comment
;
The symmetry employed for this shelxl refinement is uniquely defined
by the following loop, which should always be used as a source of
symmetry information in preference to the above space-group names.
They are only intended as comments.
;
_shelx_estimated_absorpt_t_max 0.948
_shelx_estimated_absorpt_t_min 0.915
_olex2_refinement_description
;
1. Fixed Uiso
 At 1.2 times of:
  All C(H) groups
 At 1.5 times of:
  All C(H,H,H) groups
2. Restrained distances
 N1-H1
 0.9 with sigma of 0.01
3.a Ternary CH refined with riding coordinates:
 C7(H7), C8(H8)
3.b Aromatic/amide H refined with riding coordinates:
 C3(H3), C5(H5), C11(H11), C12(H12), C13(H13), C14(H14), C15(H15)
3.c Idealised Me refined as rotating group:
 C17(H17A,H17B,H17C), C18(H18A,H18B,H18C), C19(H19A,H19B,H19C)
;
_olex2_submission_special_instructions 'No special instructions were received'

loop_
_space_group_symop_operation_xyz
'x, y, z'
'-x+1/2, -y, z+1/2'
'-x, y+1/2, -z+1/2'
'x+1/2, -y+1/2, -z'

loop_
_atom_site_label
_atom_site_type_symbol
_atom_site_fract_x
_atom_site_fract_y
_atom_site_fract_z
_atom_site_U_iso_or_equiv
_atom_site_adp_type
_atom_site_occupancy
_atom_site_site_symmetry_order
_atom_site_calc_flag
_atom_site_refinement_flags_posn
Cl1 Cl 1.24932(10) 0.68333(6) -0.30351(4) 0.0441(2) Uani 1 1 d .
Cl2 Cl 0.91362(9) 0.95827(5) -0.15138(5) 0.0389(2) Uani 1 1 d .
S1 S 0.99321(8) 0.45987(5) -0.01493(4) 0.02960(17) Uani 1 1 d .
O1 O 0.9129(2) 0.81028(13) -0.01768(12) 0.0294(4) Uani 1 1 d .
O2 O 1.1285(2) 0.84292(14) 0.09444(14) 0.0369(5) Uani 1 1 d .
O3 O 1.0365(3) 0.43309(16) -0.09778(15) 0.0546(7) Uani 1 1 d .
N1 N 0.9089(3) 0.56751(14) -0.01116(14) 0.0239(5) Uani 1 1 d D
C1 C 0.9904(3) 0.78732(18) -0.08682(16) 0.0259(5) Uani 1 1 d .
C2 C 1.0028(3) 0.84720(18) -0.15243(18) 0.0290(6) Uani 1 1 d .
C3 C 1.0832(3) 0.8141(2) -0.21953(18) 0.0324(6) Uani 1 1 d .
H3 H 1.0945 0.8538 -0.2652 0.039 Uiso 1 1 calc R
C4 C 1.1468(3) 0.7225(2) -0.21920(18) 0.0313(6) Uani 1 1 d .
C5 C 1.1314(3) 0.6613(2) -0.15438(17) 0.0289(6) Uani 1 1 d .
H5 H 1.1731 0.5983 -0.1556 0.035 Uiso 1 1 calc R
C6 C 1.0527(3) 0.69608(19) -0.08801(16) 0.0255(6) Uani 1 1 d .
C7 C 1.0170(3) 0.64868(17) -0.00873(16) 0.0243(5) Uani 1 1 d .
H7 H 1.1187 0.6291 0.0173 0.029 Uiso 1 1 calc R
C8 C 0.9423(3) 0.73396(18) 0.03838(16) 0.0252(6) Uani 1 1 d .
H8 H 0.8396 0.7132 0.0628 0.030 Uiso 1 1 calc R
C9 C 1.0535(3) 0.76990(19) 0.10374(17) 0.0264(6) Uani 1 1 d .
C10 C 1.0716(3) 0.70919(19) 0.17604(16) 0.0267(6) Uani 1 1 d .
C11 C 0.9848(4) 0.6248(2) 0.18663(16) 0.0312(6) Uani 1 1 d .
H11 H 0.9087 0.6061 0.1478 0.037 Uiso 1 1 calc R
C12 C 1.0095(4) 0.5687(2) 0.25339(18) 0.0372(7) Uani 1 1 d .
H12 H 0.9504 0.5115 0.2605 0.045 Uiso 1 1 calc R
C13 C 1.1207(4) 0.5960(2) 0.30978(19) 0.0382(7) Uani 1 1 d .
H13 H 1.1381 0.5573 0.3555 0.046 Uiso 1 1 calc R
C14 C 1.2066(4) 0.6794(2) 0.29994(18) 0.0378(7) Uani 1 1 d .
H14 H 1.2832 0.6975 0.3387 0.045 Uiso 1 1 calc R
C15 C 1.1816(3) 0.7366(2) 0.23386(17) 0.0312(6) Uani 1 1 d .
H15 H 1.2392 0.7944 0.2279 0.037 Uiso 1 1 calc R
C16 C 0.8141(3) 0.38986(18) 0.00938(18) 0.0294(6) Uani 1 1 d .
C17 C 0.6833(4) 0.4107(2) -0.0501(2) 0.0501(9) Uani 1 1 d .
H17A H 0.7237 0.4016 -0.1044 0.075 Uiso 1 1 calc GR
H17B H 0.6474 0.4768 -0.0436 0.075 Uiso 1 1 calc GR
H17C H 0.5941 0.3671 -0.0408 0.075 Uiso 1 1 calc GR
C18 C 0.8703(4) 0.28617(18) 0.0028(2) 0.0391(7) Uani 1 1 d .
H18A H 0.7828 0.2431 0.0168 0.059 Uiso 1 1 calc GR
H18B H 0.9593 0.2757 0.0394 0.059 Uiso 1 1 calc GR
H18C H 0.9047 0.2733 -0.0520 0.059 Uiso 1 1 calc GR
C19 C 0.7680(4) 0.4129(2) 0.09515(19) 0.0422(8) Uani 1 1 d .
H19A H 0.7282 0.4785 0.0981 0.063 Uiso 1 1 calc GR
H19B H 0.8613 0.4062 0.1297 0.063 Uiso 1 1 calc GR
H19C H 0.6850 0.3686 0.1128 0.063 Uiso 1 1 calc GR
H1 H 0.826(3) 0.577(2) -0.0437(15) 0.030(8) Uiso 1 1 d D

loop_
_atom_site_aniso_label
_atom_site_aniso_U_11
_atom_site_aniso_U_22
_atom_site_aniso_U_33
_atom_site_aniso_U_23
_atom_site_aniso_U_13
_atom_site_aniso_U_12
Cl1 0.0561(5) 0.0466(4) 0.0296(4) 0.0016(3) 0.0103(4) -0.0087(4)
Cl2 0.0394(4) 0.0258(3) 0.0516(5) 0.0066(3) -0.0147(4) -0.0016(3)
S1 0.0278(3) 0.0244(3) 0.0366(4) 0.0001(3) 0.0066(3) 0.0038(3)
O1 0.0293(10) 0.0255(9) 0.0333(10) 0.0013(8) -0.0012(9) 0.0048(8)
O2 0.0341(11) 0.0323(11) 0.0442(12) 0.0004(10) -0.0030(10) -0.0086(9)
O3 0.0757(18) 0.0379(12) 0.0501(14) -0.0077(11) 0.0342(14) -0.0012(12)
N1 0.0194(11) 0.0225(10) 0.0299(12) 0.0033(9) -0.0024(10) -0.0004(8)
C1 0.0205(12) 0.0274(13) 0.0299(13) 0.0001(11) -0.0048(12) -0.0019(11)
C2 0.0246(13) 0.0246(13) 0.0377(15) 0.0050(11) -0.0078(14) -0.0068(12)
C3 0.0309(14) 0.0339(15) 0.0325(15) 0.0093(12) -0.0073(13) -0.0116(13)
C4 0.0301(14) 0.0353(16) 0.0286(15) 0.0023(12) 0.0002(12) -0.0084(13)
C5 0.0266(13) 0.0299(14) 0.0303(15) 0.0007(12) -0.0008(13) -0.0043(11)
C6 0.0191(12) 0.0291(14) 0.0281(13) 0.0041(12) -0.0025(11) -0.0034(11)
C7 0.0204(12) 0.0259(12) 0.0266(13) 0.0007(10) 0.0013(12) 0.0016(10)
C8 0.0226(13) 0.0225(13) 0.0306(14) 0.0021(11) 0.0012(11) 0.0008(11)
C9 0.0207(13) 0.0251(13) 0.0334(15) -0.0044(11) 0.0028(11) 0.0035(11)
C10 0.0242(13) 0.0294(14) 0.0265(14) -0.0059(10) 0.0025(11) 0.0059(12)
C11 0.0271(14) 0.0388(15) 0.0278(14) -0.0031(12) -0.0004(13) -0.0015(13)
C12 0.0392(16) 0.0396(16) 0.0329(15) 0.0030(12) 0.0070(14) 0.0014(14)
C13 0.0380(17) 0.0486(19) 0.0281(15) 0.0001(14) 0.0045(13) 0.0134(15)
C14 0.0329(15) 0.054(2) 0.0264(14) -0.0113(14) -0.0010(13) 0.0115(14)
C15 0.0269(14) 0.0356(16) 0.0311(15) -0.0081(13) -0.0007(12) 0.0064(12)
C16 0.0314(14) 0.0216(13) 0.0351(16) 0.0060(12) 0.0017(13) -0.0003(11)
C17 0.046(2) 0.0304(17) 0.074(3) 0.0115(16) -0.0251(18) -0.0097(15)
C18 0.0542(19) 0.0238(14) 0.0395(18) 0.0012(13) 0.0021(15) 0.0053(13)
C19 0.0498(19) 0.0297(15) 0.0470(18) 0.0038(14) 0.0198(17) -0.0007(14)

loop_
_atom_type_symbol
_atom_type_description
_atom_type_scat_dispersion_real
_atom_type_scat_dispersion_imag
_atom_type_scat_source
C C 0.0033 0.0016 'International Tables Vol C Tables 4.2.6.8 and 6.1.1.4'
H H 0.0000 0.0000 'International Tables Vol C Tables 4.2.6.8 and 6.1.1.4'
Cl Cl 0.1484 0.1585 'International Tables Vol C Tables 4.2.6.8 and 6.1.1.4'
N N 0.0061 0.0033 'International Tables Vol C Tables 4.2.6.8 and 6.1.1.4'
O O 0.0106 0.0060 'International Tables Vol C Tables 4.2.6.8 and 6.1.1.4'
S S 0.1246 0.1234 'International Tables Vol C Tables 4.2.6.8 and 6.1.1.4'

loop_
_geom_angle_atom_site_label_1
_geom_angle_atom_site_label_2
_geom_angle_atom_site_label_3
_geom_angle
O3 S1 N1 111.63(13)
O3 S1 C16 105.87(14)
N1 S1 C16 97.10(11)
C1 O1 C8 107.18(19)
S1 N1 H1 116.0(19)
C7 N1 S1 116.10(17)
C7 N1 H1 113.1(19)
O1 C1 C2 124.4(2)
O1 C1 C6 114.3(2)
C6 C1 C2 121.3(3)
C1 C2 Cl2 120.2(2)
C1 C2 C3 118.4(2)
C3 C2 Cl2 121.3(2)
C2 C3 H3 120.3
C4 C3 C2 119.4(3)
C4 C3 H3 120.3
C3 C4 Cl1 118.5(2)
C5 C4 Cl1 119.1(2)
C5 C4 C3 122.4(3)
C4 C5 H5 121.4
C6 C5 C4 117.2(3)
C6 C5 H5 121.4
C1 C6 C5 121.3(3)
C1 C6 C7 108.5(2)
C5 C6 C7 130.2(2)
N1 C7 C6 116.2(2)
N1 C7 H7 109.5
N1 C7 C8 111.0(2)
C6 C7 H7 109.5
C6 C7 C8 100.8(2)
C8 C7 H7 109.5
O1 C8 C7 107.8(2)
O1 C8 H8 109.4
O1 C8 C9 109.1(2)
C7 C8 H8 109.4
C9 C8 C7 111.5(2)
C9 C8 H8 109.4
O2 C9 C8 120.4(3)
O2 C9 C10 122.2(3)
C10 C9 C8 117.3(2)
C11 C10 C9 122.1(2)
C15 C10 C9 118.5(3)
C15 C10 C11 119.4(3)
C10 C11 H11 119.9
C12 C11 C10 120.2(3)
C12 C11 H11 119.9
C11 C12 H12 120.1
C11 C12 C13 119.7(3)
C13 C12 H12 120.1
C12 C13 H13 119.8
C14 C13 C12 120.4(3)
C14 C13 H13 119.8
C13 C14 H14 119.9
C15 C14 C13 120.3(3)
C15 C14 H14 119.9
C10 C15 H15 120.0
C14 C15 C10 120.0(3)
C14 C15 H15 120.0
C17 C16 S1 110.3(2)
C17 C16 C18 111.1(3)
C17 C16 C19 113.3(3)
C18 C16 S1 103.6(2)
C19 C16 S1 107.7(2)
C19 C16 C18 110.3(2)
C16 C17 H17A 109.5
C16 C17 H17B 109.5
C16 C17 H17C 109.5
H17A C17 H17B 109.5
H17A C17 H17C 109.5
H17B C17 H17C 109.5
C16 C18 H18A 109.5
C16 C18 H18B 109.5
C16 C18 H18C 109.5
H18A C18 H18B 109.5
H18A C18 H18C 109.5
H18B C18 H18C 109.5
C16 C19 H19A 109.5
C16 C19 H19B 109.5
C16 C19 H19C 109.5
H19A C19 H19B 109.5
H19A C19 H19C 109.5
H19B C19 H19C 109.5

loop_
_geom_bond_atom_site_label_1
_geom_bond_atom_site_label_2
_geom_bond_distance
Cl1 C4 1.744(3)
Cl2 C2 1.727(3)
S1 O3 1.484(2)
S1 N1 1.667(2)
S1 C16 1.845(3)
O1 C1 1.368(3)
O1 C8 1.444(3)
O2 C9 1.212(3)
N1 C7 1.457(3)
N1 H1 0.895(13)
C1 C2 1.387(4)
C1 C6 1.381(4)
C2 C3 1.392(4)
C3 H3 0.9500
C3 C4 1.390(4)
C4 C5 1.389(4)
C5 H5 0.9500
C5 C6 1.383(4)
C6 C7 1.515(4)
C7 H7 1.0000
C7 C8 1.564(4)
C8 H8 1.0000
C8 C9 1.527(4)
C9 C10 1.488(4)
C10 C11 1.401(4)
C10 C15 1.394(4)
C11 H11 0.9500
C11 C12 1.383(4)
C12 H12 0.9500
C12 C13 1.385(5)
C13 H13 0.9500
C13 C14 1.384(4)
C14 H14 0.9500
C14 C15 1.382(4)
C15 H15 0.9500
C16 C17 1.514(4)
C16 C18 1.531(4)
C16 C19 1.523(4)
C17 H17A 0.9800
C17 H17B 0.9800
C17 H17C 0.9800
C18 H18A 0.9800
C18 H18B 0.9800
C18 H18C 0.9800
C19 H19A 0.9800
C19 H19B 0.9800
C19 H19C 0.9800

loop_
_geom_hbond_atom_site_label_D
_geom_hbond_atom_site_label_H
_geom_hbond_atom_site_label_A
_geom_hbond_distance_DH
_geom_hbond_distance_HA
_geom_hbond_distance_DA
_geom_hbond_angle_DHA
_geom_hbond_site_symmetry_A
N1 H1 O2 0.895(13) 2.181(17) 3.016(3) 155(3) 4_465

loop_
_geom_torsion_atom_site_label_1
_geom_torsion_atom_site_label_2
_geom_torsion_atom_site_label_3
_geom_torsion_atom_site_label_4
_geom_torsion
Cl1 C4 C5 C6 178.40(19)
Cl2 C2 C3 C4 -176.9(2)
S1 N1 C7 C6 96.0(2)
S1 N1 C7 C8 -149.61(18)
O1 C1 C2 Cl2 -1.5(4)
O1 C1 C2 C3 -179.0(2)
O1 C1 C6 C5 178.5(2)
O1 C1 C6 C7 -1.0(3)
O1 C8 C9 O2 -15.7(3)
O1 C8 C9 C10 167.5(2)
O2 C9 C10 C11 180.0(2)
O2 C9 C10 C15 -1.6(4)
O3 S1 N1 C7 -83.6(2)
O3 S1 C16 C17 -57.6(3)
O3 S1 C16 C18 61.4(2)
O3 S1 C16 C19 178.3(2)
N1 S1 C16 C17 57.3(2)
N1 S1 C16 C18 176.3(2)
N1 S1 C16 C19 -66.8(2)
N1 C7 C8 O1 -112.7(2)
N1 C7 C8 C9 127.5(2)
C1 O1 C8 C7 -12.2(3)
C1 O1 C8 C9 109.1(2)
C1 C2 C3 C4 0.6(4)
C1 C6 C7 N1 113.9(2)
C1 C6 C7 C8 -6.2(3)
C2 C1 C6 C5 0.7(4)
C2 C1 C6 C7 -178.9(2)
C2 C3 C4 Cl1 -179.1(2)
C2 C3 C4 C5 1.0(4)
C3 C4 C5 C6 -1.7(4)
C4 C5 C6 C1 0.8(4)
C4 C5 C6 C7 -179.7(2)
C5 C6 C7 N1 -65.7(4)
C5 C6 C7 C8 174.3(3)
C6 C1 C2 Cl2 176.2(2)
C6 C1 C2 C3 -1.4(4)
C6 C7 C8 O1 11.0(2)
C6 C7 C8 C9 -108.8(2)
C7 C8 C9 O2 103.3(3)
C7 C8 C9 C10 -73.5(3)
C8 O1 C1 C2 -173.7(2)
C8 O1 C1 C6 8.5(3)
C8 C9 C10 C11 -3.3(4)
C8 C9 C10 C15 175.1(2)
C9 C10 C11 C12 177.6(3)
C9 C10 C15 C14 -177.0(2)
C10 C11 C12 C13 -0.1(4)
C11 C10 C15 C14 1.5(4)
C11 C12 C13 C14 0.3(4)
C12 C13 C14 C15 0.4(4)
C13 C14 C15 C10 -1.3(4)
C15 C10 C11 C12 -0.8(4)
C16 S1 N1 C7 166.1(2)
